data_1511861
loop_
_publ_author_name
'Li, Ming'
'Lv, Xiu-Liang'
'Wen, Li-Rong'
'Hu, Zhi-Qiang'

_publ_section_title
;
 Direct solvent-free regioselective construction of
 pyrrolo[1,2-a][1,10]phenanthrolines based on isocyanide-based
 multicomponent reactions.
;
_journal_issue 6
_journal_name_full 'Organic letters'
_journal_page_first 1262
_journal_page_last 1265
_journal_paper_doi 10.1021/ol400191b
_journal_volume 15
_journal_year 2013
_chemical_formula_moiety 'C29 H26 N4 O'
_chemical_formula_sum 'C29 H26 N4 O'
_chemical_formula_weight 446.54
_chemical_name_systematic
; 
 ? 
;
_space_group_IT_number 14
_symmetry_cell_setting monoclinic
_symmetry_space_group_name_Hall '-P 2ybc'
_symmetry_space_group_name_H-M 'P 1 21/c 1'
_atom_sites_solution_hydrogens geom
_atom_sites_solution_primary direct
_atom_sites_solution_secondary difmap
_audit_creation_method SHELXL-97
_cell_angle_alpha 90.00
_cell_angle_beta 119.204(3)
_cell_angle_gamma 90.00
_cell_formula_units_Z 4
_cell_length_a 18.440(4)
_cell_length_b 7.7752(13)
_cell_length_c 18.306(4)
_cell_measurement_reflns_used 6055
_cell_measurement_temperature 173(2)
_cell_measurement_theta_max 27.48
_cell_measurement_theta_min 1.27
_cell_volume 2291.0(8)
_computing_cell_refinement 'CrystalClear (Rigaku Inc., 2007)'
_computing_data_collection 'CrystalClear (Rigaku Inc., 2007)'
_computing_data_reduction 'CrystalClear (Rigaku Inc., 2007)'
_computing_molecular_graphics 'XP in Siemens SHELXTL (Sheldrick, 1994)'
_computing_publication_material 'SHELX97 (Sheldrick, 1997)'
_computing_structure_refinement 'SHELXL-97 (Sheldrick, 1997)'
_computing_structure_solution 'SHELXS-97 (Sheldrick, 1990)'
_diffrn_ambient_temperature 173(2)
_diffrn_measured_fraction_theta_full 0.994
_diffrn_measured_fraction_theta_max 0.994
_diffrn_measurement_device_type 'MM007-HF CCD(Saturn 724+)'
_diffrn_measurement_method '\w scans at fixed \c = 45\%'
_diffrn_radiation_monochromator Confocal
_diffrn_radiation_source 'rotating anode'
_diffrn_radiation_type MoK\a
_diffrn_radiation_wavelength 0.71073
_diffrn_reflns_av_R_equivalents 0.0410
_diffrn_reflns_av_sigmaI/netI 0.0557
_diffrn_reflns_limit_h_max 19
_diffrn_reflns_limit_h_min -21
_diffrn_reflns_limit_k_max 9
_diffrn_reflns_limit_k_min -8
_diffrn_reflns_limit_l_max 20
_diffrn_reflns_limit_l_min -21
_diffrn_reflns_number 8876
_diffrn_reflns_theta_full 25.00
_diffrn_reflns_theta_max 25.00
_diffrn_reflns_theta_min 2.23
_exptl_absorpt_coefficient_mu 0.080
_exptl_absorpt_correction_T_max 0.9920
_exptl_absorpt_correction_T_min 0.9880
_exptl_absorpt_correction_type multi-scan
_exptl_absorpt_process_details 'CrystalClear (Rigaku Inc., 2007)'
_exptl_crystal_colour red
_exptl_crystal_density_diffrn 1.295
_exptl_crystal_density_method 'not measured'
_exptl_crystal_description block
_exptl_crystal_F_000 944
_exptl_crystal_size_max 0.15
_exptl_crystal_size_mid 0.12
_exptl_crystal_size_min 0.10
_refine_diff_density_max 0.385
_refine_diff_density_min -0.428
_refine_diff_density_rms 0.043
_refine_ls_extinction_method none
_refine_ls_goodness_of_fit_ref 1.182
_refine_ls_hydrogen_treatment constr
_refine_ls_matrix_type full
_refine_ls_number_parameters 363
_refine_ls_number_reflns 4002
_refine_ls_number_restraints 120
_refine_ls_restrained_S_all 1.181
_refine_ls_R_factor_all 0.0896
_refine_ls_R_factor_gt 0.0719
_refine_ls_shift/su_max 0.000
_refine_ls_shift/su_mean 0.000
_refine_ls_structure_factor_coef Fsqd
_refine_ls_weighting_details 'calc w=1/[\s^2^(Fo^2^)+(0.0364P)^2^+1.9201P] where P=(Fo^2^+2Fc^2^)/3'
_refine_ls_weighting_scheme calc
_refine_ls_wR_factor_gt 0.1410
_refine_ls_wR_factor_ref 0.1501
_reflns_number_gt 3319
_reflns_number_total 4002
_reflns_threshold_expression >2sigma(I)
_cod_data_source_file ol400191b_si_002.cif
_cod_data_source_block a_for_compound_5l
_cod_original_sg_symbol_H-M P2(1)/c
_cod_database_code 1511861

loop_
_symmetry_equiv_pos_as_xyz
'x, y, z'
'-x, y+1/2, -z+1/2'
'-x, -y, -z'
'x, -y-1/2, z-1/2'

loop_
_atom_site_label
_atom_site_type_symbol
_atom_site_fract_x
_atom_site_fract_y
_atom_site_fract_z
_atom_site_U_iso_or_equiv
_atom_site_adp_type
_atom_site_occupancy
_atom_site_symmetry_multiplicity
_atom_site_calc_flag
_atom_site_refinement_flags
_atom_site_disorder_assembly
_atom_site_disorder_group
O1 O -0.08848(11) 0.4461(3) -0.26580(12) 0.0406(5) Uani 1 1 d . B .
N1 N 0.30767(14) 0.4724(3) 0.26073(15) 0.0375(6) Uani 1 1 d . . .
N2 N 0.35131(13) 0.3877(3) 0.13207(14) 0.0300(5) Uani 1 1 d . . .
N3 N 0.33593(17) 0.5417(4) -0.12515(19) 0.0584(8) Uani 1 1 d . B .
N4 N 0.20981(13) 0.3191(3) 0.11057(14) 0.0294(5) Uani 1 1 d . . .
H4 H 0.1927 0.3844 0.1384 0.035 Uiso 1 1 calc R A 1
C1 C 0.28817(19) 0.5002(4) 0.3202(2) 0.0451(8) Uani 1 1 d . . .
H1 H 0.2362 0.5527 0.3049 0.054 Uiso 1 1 calc R . .
C2 C 0.33927(19) 0.4572(4) 0.4041(2) 0.0470(8) Uani 1 1 d . . .
H2 H 0.3212 0.4730 0.4442 0.056 Uiso 1 1 calc R . .
C3 C 0.4155(2) 0.3921(4) 0.42659(19) 0.0444(8) Uani 1 1 d . . .
H3 H 0.4519 0.3632 0.4834 0.053 Uiso 1 1 calc R . .
C4 C 0.44155(17) 0.3670(4) 0.36698(19) 0.0369(7) Uani 1 1 d . . .
C5 C 0.52327(18) 0.3171(4) 0.3888(2) 0.0444(8) Uani 1 1 d . . .
H5 H 0.5616 0.2881 0.4451 0.053 Uiso 1 1 calc R . .
C6 C 0.54701(18) 0.3106(4) 0.3297(2) 0.0430(8) Uani 1 1 d . . .
H6 H 0.6032 0.2846 0.3459 0.052 Uiso 1 1 calc R . .
C7 C 0.49009(17) 0.3418(3) 0.24376(19) 0.0362(7) Uani 1 1 d . . .
C8 C 0.52016(18) 0.3550(4) 0.1852(2) 0.0420(8) Uani 1 1 d . . .
H8 H 0.5766 0.3293 0.2025 0.050 Uiso 1 1 calc R . .
C9 C 0.46891(17) 0.4037(4) 0.1059(2) 0.0389(7) Uani 1 1 d . . .
H9 H 0.4903 0.4273 0.0691 0.047 Uiso 1 1 calc R . .
C10 C 0.38243(17) 0.4195(4) 0.07756(19) 0.0338(7) Uani 1 1 d . . .
C11 C 0.40611(16) 0.3728(3) 0.21857(18) 0.0316(6) Uani 1 1 d . . .
C12 C 0.38277(16) 0.4015(3) 0.28182(18) 0.0322(6) Uani 1 1 d . . .
C13 C 0.31510(17) 0.4463(3) -0.00235(18) 0.0332(7) Uani 1 1 d . B .
C14 C 0.24109(16) 0.4209(3) 0.00190(17) 0.0291(6) Uani 1 1 d . . .
C15 C 0.26313(16) 0.3813(3) 0.08322(17) 0.0291(6) Uani 1 1 d . B .
C16 C 0.32543(17) 0.4965(4) -0.0712(2) 0.0395(7) Uani 1 1 d . . .
C17 C 0.15507(16) 0.4249(3) -0.06883(17) 0.0298(6) Uani 1 1 d . B .
C18 C 0.13712(17) 0.3713(4) -0.14795(18) 0.0367(7) Uani 1 1 d . . .
H18 H 0.1811 0.3304 -0.1563 0.044 Uiso 1 1 calc R B .
C19 C 0.05687(17) 0.3754(4) -0.21570(19) 0.0377(7) Uani 1 1 d . B .
H19 H 0.0462 0.3377 -0.2694 0.045 Uiso 1 1 calc R . .
C20 C -0.00724(16) 0.4351(4) -0.20354(18) 0.0329(6) Uani 1 1 d . . .
C21 C 0.00921(16) 0.4885(4) -0.12491(17) 0.0323(6) Uani 1 1 d . B .
H21 H -0.0348 0.5296 -0.1167 0.039 Uiso 1 1 calc R . .
C22 C 0.08866(16) 0.4826(3) -0.05850(18) 0.0327(6) Uani 1 1 d . . .
H22 H 0.0987 0.5182 -0.0047 0.039 Uiso 1 1 calc R B .
C23 C -0.1061(2) 0.4004(5) -0.3482(2) 0.0589(10) Uani 1 1 d . . .
H23C H -0.1654 0.4175 -0.3871 0.088 Uiso 1 1 calc R B .
H23B H -0.0917 0.2794 -0.3491 0.088 Uiso 1 1 calc R . .
H23A H -0.0734 0.4729 -0.3651 0.088 Uiso 1 1 calc R . .
C24 C 0.1832(2) 0.1376(4) 0.0906(3) 0.0271(9) Uani 0.775(4) 1 d PDU B 1
H24 H 0.1552 0.1236 0.0285 0.033 Uiso 0.775(4) 1 calc PR B 1
C25 C 0.1205(3) 0.1004(5) 0.1187(3) 0.0433(12) Uani 0.775(4) 1 d PDU B 1
H25A H 0.0716 0.1759 0.0877 0.052 Uiso 0.775(4) 1 calc PR B 1
H25B H 0.1452 0.1276 0.1790 0.052 Uiso 0.775(4) 1 calc PR B 1
C26 C 0.0921(2) -0.0876(5) 0.1043(3) 0.0513(12) Uani 0.775(4) 1 d PDU B 1
H26A H 0.0549 -0.1082 0.1281 0.062 Uiso 0.775(4) 1 calc PR B 1
H26B H 0.0602 -0.1106 0.0434 0.062 Uiso 0.775(4) 1 calc PR B 1
C27 C 0.1642(3) -0.2080(6) 0.1437(3) 0.0437(14) Uani 0.775(4) 1 d PDU B 1
H27A H 0.1440 -0.3279 0.1301 0.052 Uiso 0.775(4) 1 calc PR B 1
H27B H 0.1922 -0.1947 0.2053 0.052 Uiso 0.775(4) 1 calc PR B 1
C28 C 0.2258(3) -0.1743(6) 0.1138(4) 0.0517(16) Uani 0.775(4) 1 d PDU B 1
H28A H 0.1997 -0.1998 0.0532 0.062 Uiso 0.775(4) 1 calc PR B 1
H28B H 0.2742 -0.2516 0.1435 0.062 Uiso 0.775(4) 1 calc PR B 1
C29 C 0.2549(2) 0.0117(5) 0.1292(3) 0.0491(12) Uani 0.775(4) 1 d PDU B 1
H29A H 0.2871 0.0324 0.1903 0.059 Uiso 0.775(4) 1 calc PR B 1
H29B H 0.2922 0.0319 0.1055 0.059 Uiso 0.775(4) 1 calc PR B 1
C24' C 0.2211(8) 0.1373(15) 0.1377(9) 0.034(3) Uani 0.225(4) 1 d PDU B 2
H24' H 0.2780 0.1195 0.1864 0.041 Uiso 0.225(4) 1 calc PR B 2
C25' C 0.1560(9) 0.0978(14) 0.1624(9) 0.035(3) Uani 0.225(4) 1 d PDU B 2
H25C H 0.1008 0.1331 0.1167 0.042 Uiso 0.225(4) 1 calc PR B 2
H25D H 0.1676 0.1650 0.2129 0.042 Uiso 0.225(4) 1 calc PR B 2
C26' C 0.1541(9) -0.0949(15) 0.1805(9) 0.051(3) Uani 0.225(4) 1 d PDU B 2
H26C H 0.2070 -0.1275 0.2304 0.061 Uiso 0.225(4) 1 calc PR B 2
H26D H 0.1084 -0.1174 0.1929 0.061 Uiso 0.225(4) 1 calc PR B 2
C27' C 0.1419(11) -0.2017(18) 0.1078(10) 0.041(4) Uani 0.225(4) 1 d PDU B 2
H27C H 0.0849 -0.1832 0.0610 0.050 Uiso 0.225(4) 1 calc PR B 2
H27D H 0.1471 -0.3246 0.1237 0.050 Uiso 0.225(4) 1 calc PR B 2
C28' C 0.2028(11) -0.1616(15) 0.0782(10) 0.037(5) Uani 0.225(4) 1 d PDU B 2
H28C H 0.1860 -0.2232 0.0250 0.045 Uiso 0.225(4) 1 calc PR B 2
H28D H 0.2582 -0.2051 0.1199 0.045 Uiso 0.225(4) 1 calc PR B 2
C29' C 0.2096(10) 0.0287(16) 0.0647(9) 0.047(4) Uani 0.225(4) 1 d PDU B 2
H29C H 0.2572 0.0475 0.0548 0.056 Uiso 0.225(4) 1 calc PR B 2
H29D H 0.1586 0.0663 0.0139 0.056 Uiso 0.225(4) 1 calc PR B 2

loop_
_atom_site_aniso_label
_atom_site_aniso_U_11
_atom_site_aniso_U_22
_atom_site_aniso_U_33
_atom_site_aniso_U_23
_atom_site_aniso_U_13
_atom_site_aniso_U_12
O1 0.0303(11) 0.0537(13) 0.0359(12) -0.0051(10) 0.0147(9) 0.0003(9)
N1 0.0314(13) 0.0418(14) 0.0388(14) -0.0052(12) 0.0169(11) 0.0000(11)
N2 0.0261(12) 0.0284(12) 0.0369(14) -0.0022(10) 0.0166(11) -0.0021(9)
N3 0.0536(18) 0.074(2) 0.062(2) 0.0162(17) 0.0401(16) 0.0046(15)
N4 0.0289(12) 0.0241(11) 0.0433(14) -0.0010(10) 0.0240(11) 0.0000(9)
C1 0.0369(17) 0.058(2) 0.0424(19) -0.0086(16) 0.0207(15) -0.0027(15)
C2 0.0430(18) 0.060(2) 0.0372(18) -0.0087(16) 0.0191(15) -0.0100(16)
C3 0.0471(19) 0.0442(18) 0.0332(17) -0.0008(14) 0.0128(15) -0.0118(15)
C4 0.0322(15) 0.0299(15) 0.0399(17) 0.0003(13) 0.0108(14) -0.0059(12)
C5 0.0345(17) 0.0362(17) 0.0449(19) 0.0028(14) 0.0057(15) -0.0013(13)
C6 0.0242(15) 0.0377(17) 0.056(2) 0.0016(15) 0.0113(15) 0.0004(13)
C7 0.0287(15) 0.0278(14) 0.0475(18) -0.0021(13) 0.0151(14) -0.0012(12)
C8 0.0259(15) 0.0341(16) 0.066(2) -0.0053(15) 0.0224(16) -0.0026(13)
C9 0.0282(15) 0.0383(17) 0.052(2) -0.0044(15) 0.0211(15) -0.0048(13)
C10 0.0310(15) 0.0307(15) 0.0470(18) -0.0039(13) 0.0248(14) -0.0039(12)
C11 0.0283(14) 0.0244(14) 0.0385(16) -0.0013(12) 0.0135(13) -0.0037(11)
C12 0.0282(14) 0.0271(14) 0.0388(17) 0.0005(13) 0.0143(13) -0.0033(11)
C13 0.0333(15) 0.0317(15) 0.0409(17) 0.0013(13) 0.0229(14) -0.0004(12)
C14 0.0271(14) 0.0267(14) 0.0344(16) 0.0018(12) 0.0158(12) 0.0000(11)
C15 0.0230(13) 0.0234(14) 0.0403(17) -0.0018(12) 0.0150(12) -0.0007(11)
C16 0.0310(15) 0.0429(17) 0.0482(19) 0.0032(15) 0.0220(15) -0.0003(13)
C17 0.0281(14) 0.0266(14) 0.0377(16) 0.0022(12) 0.0183(13) 0.0012(11)
C18 0.0308(15) 0.0432(17) 0.0430(18) -0.0018(14) 0.0233(14) 0.0060(13)
C19 0.0315(15) 0.0464(18) 0.0359(17) -0.0064(14) 0.0171(13) -0.0011(13)
C20 0.0268(14) 0.0339(15) 0.0383(17) 0.0022(13) 0.0160(13) -0.0006(12)
C21 0.0284(14) 0.0362(15) 0.0390(17) 0.0029(13) 0.0217(13) 0.0023(12)
C22 0.0331(15) 0.0341(15) 0.0356(16) 0.0004(13) 0.0206(13) -0.0006(12)
C23 0.0365(18) 0.090(3) 0.041(2) -0.0138(19) 0.0116(16) 0.0101(18)
C24 0.029(2) 0.0260(18) 0.027(2) -0.0020(17) 0.0144(18) -0.0046(16)
C25 0.037(2) 0.035(2) 0.065(3) -0.001(2) 0.031(2) -0.0040(19)
C26 0.040(2) 0.038(2) 0.086(3) 0.001(2) 0.039(2) -0.0078(19)
C27 0.049(3) 0.034(2) 0.050(3) 0.005(2) 0.026(3) -0.007(2)
C28 0.042(3) 0.028(2) 0.090(5) 0.004(2) 0.036(3) 0.000(2)
C29 0.036(2) 0.028(2) 0.092(4) 0.006(2) 0.038(2) 0.0011(18)
C24' 0.024(5) 0.041(6) 0.035(6) 0.000(5) 0.012(5) -0.009(5)
C25' 0.039(6) 0.035(5) 0.045(6) -0.001(5) 0.031(5) -0.003(5)
C26' 0.052(6) 0.048(6) 0.068(6) 0.001(5) 0.041(5) -0.007(5)
C27' 0.043(7) 0.040(6) 0.047(8) 0.003(6) 0.027(6) -0.006(5)
C28' 0.042(8) 0.028(7) 0.040(8) -0.006(6) 0.019(6) -0.003(5)
C29' 0.057(7) 0.043(7) 0.055(7) 0.005(6) 0.039(6) -0.005(6)

loop_
_atom_type_symbol
_atom_type_description
_atom_type_scat_dispersion_real
_atom_type_scat_dispersion_imag
_atom_type_scat_source
C C 0.0033 0.0016 'International Tables Vol C Tables 4.2.6.8 and 6.1.1.4'
H H 0.0000 0.0000 'International Tables Vol C Tables 4.2.6.8 and 6.1.1.4'
N N 0.0061 0.0033 'International Tables Vol C Tables 4.2.6.8 and 6.1.1.4'
O O 0.0106 0.0060 'International Tables Vol C Tables 4.2.6.8 and 6.1.1.4'

loop_
_geom_angle_atom_site_label_1
_geom_angle_atom_site_label_2
_geom_angle_atom_site_label_3
_geom_angle
C20 O1 C23 117.2(2)
C1 N1 C12 118.8(3)
C10 N2 C11 120.0(2)
C10 N2 C15 107.4(2)
C11 N2 C15 132.6(2)
C15 N4 C24' 116.4(5)
C15 N4 C24 116.8(2)
C24' N4 C24 31.5(5)
C15 N4 H4 121.6
C24' N4 H4 112.9
C24 N4 H4 121.6
N1 C1 C2 124.0(3)
N1 C1 H1 118.0
C2 C1 H1 118.0
C3 C2 C1 117.8(3)
C3 C2 H2 121.1
C1 C2 H2 121.1
C2 C3 C4 120.9(3)
C2 C3 H3 119.5
C4 C3 H3 119.5
C3 C4 C5 122.7(3)
C3 C4 C12 117.3(3)
C5 C4 C12 119.9(3)
C6 C5 C4 120.1(3)
C6 C5 H5 119.9
C4 C5 H5 119.9
C5 C6 C7 121.8(3)
C5 C6 H6 119.1
C7 C6 H6 119.1
C11 C7 C6 119.5(3)
C11 C7 C8 120.7(3)
C6 C7 C8 119.6(3)
C9 C8 C7 120.3(3)
C9 C8 H8 119.9
C7 C8 H8 119.9
C8 C9 C10 119.4(3)
C8 C9 H9 120.3
C10 C9 H9 120.3
N2 C10 C13 108.1(2)
N2 C10 C9 120.2(3)
C13 C10 C9 131.4(3)
C7 C11 N2 117.1(3)
C7 C11 C12 118.6(3)
N2 C11 C12 124.1(2)
N1 C12 C4 120.9(3)
N1 C12 C11 119.9(2)
C4 C12 C11 119.1(3)
C10 C13 C16 122.4(2)
C10 C13 C14 108.0(2)
C16 C13 C14 129.6(3)
C15 C14 C13 107.9(2)
C15 C14 C17 125.3(2)
C13 C14 C17 126.8(2)
C14 C15 N4 125.5(2)
C14 C15 N2 108.4(2)
N4 C15 N2 125.3(2)
N3 C16 C13 177.5(3)
C18 C17 C22 117.4(2)
C18 C17 C14 121.1(2)
C22 C17 C14 121.5(2)
C17 C18 C19 122.2(3)
C17 C18 H18 118.9
C19 C18 H18 118.9
C20 C19 C18 118.9(3)
C20 C19 H19 120.5
C18 C19 H19 120.5
O1 C20 C21 116.2(2)
O1 C20 C19 124.0(3)
C21 C20 C19 119.8(3)
C22 C21 C20 120.6(2)
C22 C21 H21 119.7
C20 C21 H21 119.7
C21 C22 C17 121.1(3)
C21 C22 H22 119.5
C17 C22 H22 119.5
O1 C23 H23C 109.5
O1 C23 H23B 109.5
H23C C23 H23B 109.5
O1 C23 H23A 109.5
H23C C23 H23A 109.5
H23B C23 H23A 109.5
N4 C24 C25 108.4(3)
N4 C24 C29 113.1(3)
C25 C24 C29 110.9(3)
N4 C24 H24 108.1
C25 C24 H24 108.1
C29 C24 H24 108.1
C24 C25 C26 112.3(3)
C24 C25 H25A 109.1
C26 C25 H25A 109.1
C24 C25 H25B 109.1
C26 C25 H25B 109.1
H25A C25 H25B 107.9
C27 C26 C25 111.5(3)
C27 C26 H26A 109.3
C25 C26 H26A 109.3
C27 C26 H26B 109.3
C25 C26 H26B 109.3
H26A C26 H26B 108.0
C26 C27 C28 111.5(4)
C26 C27 H27A 109.3
C28 C27 H27A 109.3
C26 C27 H27B 109.3
C28 C27 H27B 109.3
H27A C27 H27B 108.0
C27 C28 C29 111.0(4)
C27 C28 H28A 109.4
C29 C28 H28A 109.4
C27 C28 H28B 109.4
C29 C28 H28B 109.4
H28A C28 H28B 108.0
C24 C29 C28 112.3(3)
C24 C29 H29A 109.1
C28 C29 H29A 109.1
C24 C29 H29B 109.1
C28 C29 H29B 109.1
H29A C29 H29B 107.9
N4 C24' C29' 107.6(10)
N4 C24' C25' 107.0(9)
C29' C24' C25' 111.4(9)
N4 C24' H24' 110.3
C29' C24' H24' 110.3
C25' C24' H24' 110.3
C24' C25' C26' 111.6(9)
C24' C25' H25C 109.3
C26' C25' H25C 109.3
C24' C25' H25D 109.3
C26' C25' H25D 109.3
H25C C25' H25D 108.0
C27' C26' C25' 111.1(9)
C27' C26' H26C 109.4
C25' C26' H26C 109.4
C27' C26' H26D 109.4
C25' C26' H26D 109.4
H26C C26' H26D 108.0
C26' C27' C28' 113.2(10)
C26' C27' H27C 108.9
C28' C27' H27C 108.9
C26' C27' H27D 108.9
C28' C27' H27D 108.9
H27C C27' H27D 107.8
C27' C28' C29' 113.5(9)
C27' C28' H28C 108.9
C29' C28' H28C 108.9
C27' C28' H28D 108.9
C29' C28' H28D 108.9
H28C C28' H28D 107.7
C24' C29' C28' 112.9(9)
C24' C29' H29C 109.0
C28' C29' H29C 109.0
C24' C29' H29D 109.0
C28' C29' H29D 109.0
H29C C29' H29D 107.8

loop_
_geom_bond_atom_site_label_1
_geom_bond_atom_site_label_2
_geom_bond_distance
O1 C20 1.373(3)
O1 C23 1.424(4)
N1 C1 1.320(4)
N1 C12 1.360(3)
N2 C10 1.395(3)
N2 C11 1.407(3)
N2 C15 1.424(3)
N3 C16 1.150(4)
N4 C15 1.390(3)
N4 C24' 1.479(13)
N4 C24 1.480(4)
N4 H4 0.8800
C1 C2 1.396(4)
C1 H1 0.9500
C2 C3 1.356(4)
C2 H2 0.9500
C3 C4 1.403(4)
C3 H3 0.9500
C4 C5 1.412(4)
C4 C12 1.424(4)
C5 C6 1.352(4)
C5 H5 0.9500
C6 C7 1.422(4)
C6 H6 0.9500
C7 C11 1.404(4)
C7 C8 1.430(4)
C8 C9 1.344(4)
C8 H8 0.9500
C9 C10 1.421(4)
C9 H9 0.9500
C10 C13 1.397(4)
C11 C12 1.436(4)
C13 C16 1.418(4)
C13 C14 1.418(4)
C14 C15 1.373(4)
C14 C17 1.480(4)
C17 C18 1.383(4)
C17 C22 1.401(4)
C18 C19 1.392(4)
C18 H18 0.9500
C19 C20 1.385(4)
C19 H19 0.9500
C20 C21 1.382(4)
C21 C22 1.374(4)
C21 H21 0.9500
C22 H22 0.9500
C23 H23C 0.9800
C23 H23B 0.9800
C23 H23A 0.9800
C24 C25 1.505(5)
C24 C29 1.514(5)
C24 H24 1.0000
C25 C26 1.532(5)
C25 H25A 0.9900
C25 H25B 0.9900
C26 C27 1.493(6)
C26 H26A 0.9900
C26 H26B 0.9900
C27 C28 1.504(5)
C27 H27A 0.9900
C27 H27B 0.9900
C28 C29 1.521(5)
C28 H28A 0.9900
C28 H28B 0.9900
C29 H29A 0.9900
C29 H29B 0.9900
C24' C29' 1.506(9)
C24' C25' 1.508(9)
C24' H24' 1.0000
C25' C26' 1.538(9)
C25' H25C 0.9900
C25' H25D 0.9900
C26' C27' 1.490(10)
C26' H26C 0.9900
C26' H26D 0.9900
C27' C28' 1.499(9)
C27' H27C 0.9900
C27' H27D 0.9900
C28' C29' 1.515(9)
C28' H28C 0.9900
C28' H28D 0.9900
C29' H29C 0.9900
C29' H29D 0.9900

loop_
_geom_torsion_atom_site_label_1
_geom_torsion_atom_site_label_2
_geom_torsion_atom_site_label_3
_geom_torsion_atom_site_label_4
_geom_torsion
C12 N1 C1 C2 -1.7(5)
N1 C1 C2 C3 4.0(5)
C1 C2 C3 C4 -0.8(5)
C2 C3 C4 C5 173.1(3)
C2 C3 C4 C12 -4.1(4)
C3 C4 C5 C6 -173.7(3)
C12 C4 C5 C6 3.4(4)
C4 C5 C6 C7 -4.3(5)
C5 C6 C7 C11 -2.9(4)
C5 C6 C7 C8 172.1(3)
C11 C7 C8 C9 2.5(4)
C6 C7 C8 C9 -172.4(3)
C7 C8 C9 C10 -8.4(4)
C11 N2 C10 C13 -173.8(2)
C15 N2 C10 C13 4.7(3)
C11 N2 C10 C9 12.3(4)
C15 N2 C10 C9 -169.2(2)
C8 C9 C10 N2 1.1(4)
C8 C9 C10 C13 -171.1(3)
C6 C7 C11 N2 -174.5(2)
C8 C7 C11 N2 10.5(4)
C6 C7 C11 C12 10.6(4)
C8 C7 C11 C12 -164.3(3)
C10 N2 C11 C7 -17.7(4)
C15 N2 C11 C7 164.2(3)
C10 N2 C11 C12 156.8(2)
C15 N2 C11 C12 -21.3(4)
C1 N1 C12 C4 -3.7(4)
C1 N1 C12 C11 -178.9(3)
C3 C4 C12 N1 6.5(4)
C5 C4 C12 N1 -170.8(3)
C3 C4 C12 C11 -178.3(3)
C5 C4 C12 C11 4.5(4)
C7 C11 C12 N1 163.9(2)
N2 C11 C12 N1 -10.5(4)
C7 C11 C12 C4 -11.4(4)
N2 C11 C12 C4 174.2(2)
N2 C10 C13 C16 174.5(3)
C9 C10 C13 C16 -12.6(5)
N2 C10 C13 C14 -3.4(3)
C9 C10 C13 C14 169.5(3)
C10 C13 C14 C15 0.7(3)
C16 C13 C14 C15 -177.0(3)
C10 C13 C14 C17 -175.8(3)
C16 C13 C14 C17 6.6(5)
C13 C14 C15 N4 -168.4(2)
C17 C14 C15 N4 8.1(4)
C13 C14 C15 N2 2.2(3)
C17 C14 C15 N2 178.8(2)
C24' N4 C15 C14 109.1(6)
C24 N4 C15 C14 73.8(4)
C24' N4 C15 N2 -60.0(7)
C24 N4 C15 N2 -95.3(3)
C10 N2 C15 C14 -4.3(3)
C11 N2 C15 C14 173.9(3)
C10 N2 C15 N4 166.4(2)
C11 N2 C15 N4 -15.4(4)
C10 C13 C16 N3 -46(8)
C14 C13 C16 N3 132(8)
C15 C14 C17 C18 -143.6(3)
C13 C14 C17 C18 32.3(4)
C15 C14 C17 C22 36.3(4)
C13 C14 C17 C22 -147.8(3)
C22 C17 C18 C19 0.7(4)
C14 C17 C18 C19 -179.4(3)
C17 C18 C19 C20 0.0(5)
C23 O1 C20 C21 176.8(3)
C23 O1 C20 C19 -3.0(4)
C18 C19 C20 O1 179.4(3)
C18 C19 C20 C21 -0.4(4)
O1 C20 C21 C22 -179.9(2)
C19 C20 C21 C22 -0.1(4)
C20 C21 C22 C17 0.9(4)
C18 C17 C22 C21 -1.2(4)
C14 C17 C22 C21 178.9(3)
C15 N4 C24 C25 -175.1(3)
C24' N4 C24 C25 87.4(9)
C15 N4 C24 C29 61.4(4)
C24' N4 C24 C29 -36.1(8)
N4 C24 C25 C26 -177.4(4)
C29 C24 C25 C26 -52.6(5)
C24 C25 C26 C27 54.1(5)
C25 C26 C27 C28 -55.3(6)
C26 C27 C28 C29 55.9(6)
N4 C24 C29 C28 175.5(4)
C25 C24 C29 C28 53.4(5)
C27 C28 C29 C24 -55.0(6)
C15 N4 C24' C29' -58.9(11)
C24 N4 C24' C29' 39.8(8)
C15 N4 C24' C25' -178.7(7)
C24 N4 C24' C25' -80.0(11)
N4 C24' C25' C26' 172.3(10)
C29' C24' C25' C26' 55.0(16)
C24' C25' C26' C27' -55.5(16)
C25' C26' C27' C28' 52.5(18)
C26' C27' C28' C29' -49.9(19)
N4 C24' C29' C28' -168.7(11)
C25' C24' C29' C28' -51.7(17)
C27' C28' C29' C24' 49.1(18)
